data_1555655
loop_
_publ_author_name
'Fujikawa, Takao'
'Preda, Dorin V.'
'Segawa, Yasutomo'
'Itami, Kenichiro'
'Scott, Lawrence T.'

_publ_section_title
;
 Corannulene-Helicene Hybrids: Chiral \p-Systems Comprising Both Bowl and
 Helical Motifs.
;
_journal_issue 16
_journal_name_full 'Organic letters'
_journal_page_first 3992
_journal_page_last 3995
_journal_paper_doi 10.1021/acs.orglett.6b01801
_journal_volume 18
_journal_year 2016
_chemical_formula_sum 'C36 H18'
_chemical_formula_weight 450.50
_space_group_IT_number 9
_space_group_name_Hall 'C -2yc'
_space_group_name_H-M_alt 'C 1 c 1'
_symmetry_cell_setting monoclinic
_symmetry_space_group_name_H-M 'C 1 c 1'
_atom_sites_solution_hydrogens geom
_atom_sites_solution_primary direct
_atom_sites_solution_secondary difmap
_audit_creation_method SHELXL-97
_cell_angle_alpha 90.00
_cell_angle_beta 101.050(2)
_cell_angle_gamma 90.00
_cell_formula_units_Z 8
_cell_length_a 28.619(3)
_cell_length_b 13.5049(14)
_cell_length_c 11.3279(11)
_cell_measurement_reflns_used 5218
_cell_measurement_temperature 123(2)
_cell_measurement_theta_max 25.3
_cell_measurement_theta_min 3.0
_cell_volume 4297.0(8)
_computing_cell_refinement 'RIGAKU CrystalClear'
_computing_data_collection 'RIGAKU CrystalClear'
_computing_data_reduction 'RIGAKU CrystalClear'
_computing_molecular_graphics ORTEP-III
_computing_structure_refinement 'SHELXL-97 (Sheldrick, 1997)'
_computing_structure_solution SIR-97
_diffrn_ambient_temperature 123(2)
_diffrn_measured_fraction_theta_full 0.984
_diffrn_measured_fraction_theta_max 0.984
_diffrn_measurement_device_type
;
PILATUS 200K with MicroMax-007
;
_diffrn_measurement_method 'profile data from \w-scans'
_diffrn_radiation_monochromator graphite
_diffrn_radiation_source 'fine-focus sealed tube'
_diffrn_radiation_type MoK\a
_diffrn_radiation_wavelength 0.71075
_diffrn_reflns_av_R_equivalents 0.0289
_diffrn_reflns_av_sigmaI/netI 0.0354
_diffrn_reflns_limit_h_max 34
_diffrn_reflns_limit_h_min -27
_diffrn_reflns_limit_k_max 16
_diffrn_reflns_limit_k_min -16
_diffrn_reflns_limit_l_max 13
_diffrn_reflns_limit_l_min -12
_diffrn_reflns_number 15464
_diffrn_reflns_theta_full 25.00
_diffrn_reflns_theta_max 25.00
_diffrn_reflns_theta_min 3.02
_exptl_absorpt_coefficient_mu 0.079
_exptl_absorpt_correction_T_max 0.9921
_exptl_absorpt_correction_T_min 0.9805
_exptl_absorpt_correction_type multi-scan
_exptl_absorpt_process_details 'Jacobson, R. (1998) Private communication'
_exptl_crystal_colour Yellow
_exptl_crystal_density_diffrn 1.393
_exptl_crystal_density_method 'not measured'
_exptl_crystal_description Block
_exptl_crystal_F_000 1872
_exptl_crystal_size_max 0.25
_exptl_crystal_size_mid 0.10
_exptl_crystal_size_min 0.10
_refine_diff_density_max 0.313
_refine_diff_density_min -0.183
_refine_diff_density_rms 0.039
_refine_ls_abs_structure_details 'Flack H D (1983), Acta Cryst. A39, 876-881'
_refine_ls_abs_structure_Flack -6(7)
_refine_ls_extinction_method none
_refine_ls_goodness_of_fit_ref 1.047
_refine_ls_hydrogen_treatment constr
_refine_ls_matrix_type full
_refine_ls_number_parameters 649
_refine_ls_number_reflns 6579
_refine_ls_number_restraints 2
_refine_ls_restrained_S_all 1.047
_refine_ls_R_factor_all 0.0406
_refine_ls_R_factor_gt 0.0330
_refine_ls_shift/su_max 0.001
_refine_ls_shift/su_mean 0.000
_refine_ls_structure_factor_coef Fsqd
_refine_ls_weighting_details 'calc w=1/[\s^2^(Fo^2^)+(0.0561P)^2^+0.0000P] where P=(Fo^2^+2Fc^2^)/3'
_refine_ls_weighting_scheme calc
_refine_ls_wR_factor_gt 0.0811
_refine_ls_wR_factor_ref 0.0893
_reflns_number_gt 5807
_reflns_number_total 6579
_reflns_threshold_expression >2sigma(I)
_cod_data_source_file ol6b01801_si_002.cif
_cod_data_source_block qq
_cod_depositor_comments
;
The following automatic conversions were performed:

data name '_atom_site_symetry_multiplicity' was replaced with
'_atom_site_symmetry_multiplicity' as specified in the replacement
file
'/home/saulius/struct/COD-crude-data/automatic-downloads/DataCite-retrospective/ACS/depositions/lib/lists/replacement-tags.lst'.

Automatic conversion script
Id: cif_correct_tags 6909 2019-04-08 15:41:33Z antanas 

The following automatic conversions were performed:

data item '_exptl_absorpt_correction_type' value 'Multi-scan' was
changed to 'multi-scan' in accordance with the
/home/saulius/struct/COD-crude-data/automatic-downloads/DataCite-retrospective/ACS/depositions/lib/dictionaries/cif_core.dic
dictionary named 'cif_core.dic' version 2.4.2 last updated on
2011-04-26.

Automatic conversion script
Id: cif_fix_values 6909 2019-04-08 15:41:33Z antanas 
;
_cod_original_sg_symbol_H-M Cc
_cod_database_code 1555655

loop_
_symmetry_equiv_pos_as_xyz
'x, y, z'
'x, -y, z+1/2'
'x+1/2, y+1/2, z'
'x+1/2, -y+1/2, z+1/2'

loop_
_atom_site_label
_atom_site_type_symbol
_atom_site_fract_x
_atom_site_fract_y
_atom_site_fract_z
_atom_site_U_iso_or_equiv
_atom_site_adp_type
_atom_site_occupancy
_atom_site_symmetry_multiplicity
_atom_site_calc_flag
_atom_site_refinement_flags
C1 C 0.44661(8) 0.35774(15) 0.46271(19) 0.0263(5) Uani 1 1 d .
C2 C 0.41790(8) 0.39726(16) 0.54032(19) 0.0292(5) Uani 1 1 d .
C3 C 0.37576(8) 0.34009(17) 0.52702(19) 0.0302(5) Uani 1 1 d .
C4 C 0.37824(7) 0.26493(16) 0.44167(19) 0.0273(5) Uani 1 1 d .
C5 C 0.42174(7) 0.27752(15) 0.39910(18) 0.0243(5) Uani 1 1 d .
C6 C 0.44386(7) 0.20287(15) 0.34848(17) 0.0240(5) Uani 1 1 d .
C7 C 0.49420(7) 0.21852(15) 0.35576(18) 0.0263(5) Uani 1 1 d .
H1 H 0.5112 0.1744 0.3140 0.032 Uiso 1 1 calc R
C8 C 0.51872(8) 0.29498(15) 0.42100(19) 0.0279(5) Uani 1 1 d .
H2 H 0.5521 0.3005 0.4245 0.033 Uiso 1 1 calc R
C9 C 0.49535(8) 0.36656(15) 0.48384(19) 0.0278(5) Uani 1 1 d .
C10 C 0.51466(9) 0.43065(17) 0.5837(2) 0.0366(6) Uani 1 1 d .
H3 H 0.5476 0.4468 0.5978 0.044 Uiso 1 1 calc R
C11 C 0.48661(9) 0.46905(18) 0.6592(2) 0.0402(6) Uani 1 1 d .
H4 H 0.5009 0.5109 0.7234 0.048 Uiso 1 1 calc R
C12 C 0.43678(9) 0.44793(16) 0.6440(2) 0.0361(6) Uani 1 1 d .
C13 C 0.40530(10) 0.45298(19) 0.7301(2) 0.0431(6) Uani 1 1 d .
H5 H 0.4130 0.4965 0.7969 0.052 Uiso 1 1 calc R
C14 C 0.36472(9) 0.3966(2) 0.7175(2) 0.0432(6) Uani 1 1 d .
H6 H 0.3455 0.4018 0.7770 0.052 Uiso 1 1 calc R
C15 C 0.35008(8) 0.33038(19) 0.6189(2) 0.0366(6) Uani 1 1 d .
C16 C 0.32208(8) 0.2414(2) 0.6108(2) 0.0398(6) Uani 1 1 d .
H7 H 0.2999 0.2340 0.6628 0.048 Uiso 1 1 calc R
C17 C 0.32612(8) 0.16641(19) 0.5308(2) 0.0363(6) Uani 1 1 d .
H8 H 0.3075 0.1082 0.5315 0.044 Uiso 1 1 calc R
C18 C 0.35761(7) 0.17339(17) 0.44618(19) 0.0299(5) Uani 1 1 d .
C19 C 0.37660(7) 0.09446(17) 0.38099(19) 0.0295(5) Uani 1 1 d .
C20 C 0.41567(7) 0.11175(16) 0.32033(18) 0.0262(5) Uani 1 1 d .
C21 C 0.42957(7) 0.03432(16) 0.24669(19) 0.0290(5) Uani 1 1 d .
C22 C 0.45865(8) 0.05014(16) 0.15601(19) 0.0287(5) Uani 1 1 d .
C23 C 0.46236(7) 0.14374(16) 0.09487(19) 0.0286(5) Uani 1 1 d .
C24 C 0.42898(8) 0.22064(16) 0.0901(2) 0.0307(5) Uani 1 1 d .
H9 H 0.4023 0.2122 0.1277 0.037 Uiso 1 1 calc R
C25 C 0.43442(9) 0.30781(18) 0.0318(2) 0.0355(6) Uani 1 1 d .
H10 H 0.4111 0.3584 0.0287 0.043 Uiso 1 1 calc R
C26 C 0.47365(9) 0.3236(2) -0.0231(2) 0.0403(6) Uani 1 1 d .
H11 H 0.4784 0.3862 -0.0574 0.048 Uiso 1 1 calc R
C27 C 0.50488(9) 0.2484(2) -0.0268(2) 0.0403(6) Uani 1 1 d .
H12 H 0.5309 0.2579 -0.0665 0.048 Uiso 1 1 calc R
C28 C 0.49915(8) 0.15625(18) 0.0275(2) 0.0337(5) Uani 1 1 d .
C29 C 0.52745(9) 0.0741(2) 0.0075(2) 0.0402(6) Uani 1 1 d .
H13 H 0.5535 0.0831 -0.0323 0.048 Uiso 1 1 calc R
C30 C 0.51750(9) -0.0156(2) 0.0446(2) 0.0411(6) Uani 1 1 d .
H14 H 0.5339 -0.0711 0.0210 0.049 Uiso 1 1 calc R
C31 C 0.48284(8) -0.03150(17) 0.1189(2) 0.0343(6) Uani 1 1 d .
C32 C 0.47217(9) -0.12853(18) 0.1537(2) 0.0397(6) Uani 1 1 d .
H15 H 0.4895 -0.1831 0.1312 0.048 Uiso 1 1 calc R
C33 C 0.43778(9) -0.14473(17) 0.2184(2) 0.0385(6) Uani 1 1 d .
H16 H 0.4285 -0.2106 0.2321 0.046 Uiso 1 1 calc R
C34 C 0.41537(9) -0.06338(16) 0.2663(2) 0.0329(5) Uani 1 1 d .
C35 C 0.37998(8) -0.07957(17) 0.3356(2) 0.0368(6) Uani 1 1 d .
H17 H 0.3704 -0.1455 0.3481 0.044 Uiso 1 1 calc R
C36 C 0.35922(8) -0.00368(18) 0.3847(2) 0.0351(6) Uani 1 1 d .
H18 H 0.3328 -0.0164 0.4219 0.042 Uiso 1 1 calc R
C37 C 0.68653(8) 0.35800(16) 0.32737(19) 0.0278(5) Uani 1 1 d .
C38 C 0.71526(9) 0.39633(17) 0.4327(2) 0.0344(6) Uani 1 1 d .
C39 C 0.75584(8) 0.33534(19) 0.4625(2) 0.0374(6) Uani 1 1 d .
C40 C 0.75225(8) 0.25901(18) 0.3755(2) 0.0319(5) Uani 1 1 d .
C41 C 0.70940(7) 0.27512(16) 0.28923(18) 0.0260(5) Uani 1 1 d .
C42 C 0.68587(8) 0.20161(15) 0.21795(19) 0.0264(5) Uani 1 1 d .
C43 C 0.63620(8) 0.22299(15) 0.17371(19) 0.0272(5) Uani 1 1 d .
H19 H 0.6184 0.1798 0.1157 0.033 Uiso 1 1 calc R
C44 C 0.61345(8) 0.30358(15) 0.21212(19) 0.0280(5) Uani 1 1 d .
H20 H 0.5805 0.3133 0.1806 0.034 Uiso 1 1 calc R
C45 C 0.63780(8) 0.37305(15) 0.29787(19) 0.0283(5) Uani 1 1 d .
C46 C 0.62007(9) 0.44224(16) 0.3766(2) 0.0368(6) Uani 1 1 d .
H21 H 0.5879 0.4635 0.3559 0.044 Uiso 1 1 calc R
C47 C 0.64795(10) 0.47836(18) 0.4801(2) 0.0426(6) Uani 1 1 d .
H22 H 0.6343 0.5230 0.5288 0.051 Uiso 1 1 calc R
C48 C 0.69721(9) 0.45069(18) 0.5170(2) 0.0405(6) Uani 1 1 d .
C49 C 0.72791(11) 0.4531(2) 0.6342(2) 0.0517(7) Uani 1 1 d .
H23 H 0.7207 0.4976 0.6932 0.062 Uiso 1 1 calc R
C50 C 0.76728(10) 0.3929(2) 0.6630(2) 0.0560(8) Uani 1 1 d .
H24 H 0.7862 0.3972 0.7416 0.067 Uiso 1 1 calc R
C51 C 0.78104(9) 0.3238(2) 0.5793(2) 0.0463(7) Uani 1 1 d .
C52 C 0.80725(9) 0.2322(2) 0.5992(2) 0.0510(8) Uani 1 1 d .
H25 H 0.8289 0.2233 0.6733 0.061 Uiso 1 1 calc R
C53 C 0.80224(8) 0.1574(2) 0.5158(2) 0.0472(7) Uani 1 1 d .
H26 H 0.8197 0.0978 0.5348 0.057 Uiso 1 1 calc R
C54 C 0.77119(8) 0.16683(19) 0.4001(2) 0.0369(6) Uani 1 1 d .
C55 C 0.75132(8) 0.08882(18) 0.3157(2) 0.0364(6) Uani 1 1 d .
C56 C 0.71244(8) 0.10793(16) 0.2176(2) 0.0312(5) Uani 1 1 d .
C57 C 0.69771(8) 0.03041(16) 0.1294(2) 0.0364(6) Uani 1 1 d .
C58 C 0.66862(8) 0.04649(18) 0.0106(2) 0.0379(6) Uani 1 1 d .
C59 C 0.66560(8) 0.13892(18) -0.0549(2) 0.0344(5) Uani 1 1 d .
C60 C 0.69942(8) 0.21605(17) -0.0280(2) 0.0337(5) Uani 1 1 d .
H27 H 0.7257 0.2077 0.0366 0.040 Uiso 1 1 calc R
C61 C 0.69534(9) 0.30201(19) -0.0923(2) 0.0403(6) Uani 1 1 d .
H28 H 0.7190 0.3517 -0.0725 0.048 Uiso 1 1 calc R
C62 C 0.65663(10) 0.3183(2) -0.1873(2) 0.0511(7) Uani 1 1 d .
H29 H 0.6526 0.3803 -0.2275 0.061 Uiso 1 1 calc R
C63 C 0.62517(10) 0.2433(2) -0.2203(2) 0.0516(7) Uani 1 1 d .
H30 H 0.5994 0.2530 -0.2857 0.062 Uiso 1 1 calc R
C64 C 0.62979(9) 0.1521(2) -0.1603(2) 0.0455(7) Uani 1 1 d .
C65 C 0.60173(10) 0.0693(3) -0.2079(3) 0.0545(8) Uani 1 1 d .
H31 H 0.5767 0.0776 -0.2755 0.065 Uiso 1 1 calc R
C66 C 0.61019(9) -0.0189(3) -0.1590(3) 0.0524(8) Uani 1 1 d .
H32 H 0.5932 -0.0741 -0.1979 0.063 Uiso 1 1 calc R
C67 C 0.64377(9) -0.03536(19) -0.0500(3) 0.0476(7) Uani 1 1 d .
C68 C 0.65448(11) -0.1319(2) -0.0058(3) 0.0581(9) Uani 1 1 d .
H33 H 0.6371 -0.1864 -0.0452 0.070 Uiso 1 1 calc R
C69 C 0.68878(11) -0.14851(19) 0.0908(3) 0.0543(9) Uani 1 1 d .
H34 H 0.6980 -0.2146 0.1129 0.065 Uiso 1 1 calc R
C70 C 0.71182(10) -0.06726(18) 0.1616(3) 0.0450(7) Uani 1 1 d .
C71 C 0.74674(10) -0.08469(19) 0.2645(3) 0.0500(8) Uani 1 1 d .
H35 H 0.7559 -0.1510 0.2854 0.060 Uiso 1 1 calc R
C72 C 0.76782(10) -0.0101(2) 0.3350(3) 0.0473(7) Uani 1 1 d .
H36 H 0.7940 -0.0241 0.3981 0.057 Uiso 1 1 calc R

loop_
_atom_site_aniso_label
_atom_site_aniso_U_11
_atom_site_aniso_U_22
_atom_site_aniso_U_33
_atom_site_aniso_U_23
_atom_site_aniso_U_13
_atom_site_aniso_U_12
C1 0.0370(14) 0.0199(10) 0.0217(11) 0.0055(9) 0.0048(10) 0.0032(9)
C2 0.0354(13) 0.0281(12) 0.0244(12) 0.0038(9) 0.0063(10) 0.0119(10)
C3 0.0287(12) 0.0390(13) 0.0227(12) 0.0057(10) 0.0042(9) 0.0164(10)
C4 0.0222(11) 0.0394(13) 0.0192(11) 0.0062(10) 0.0010(9) 0.0090(9)
C5 0.0264(12) 0.0283(12) 0.0176(11) 0.0060(9) 0.0027(9) 0.0052(9)
C6 0.0267(12) 0.0277(11) 0.0167(11) 0.0034(9) 0.0022(9) 0.0028(9)
C7 0.0319(13) 0.0286(12) 0.0194(11) 0.0005(9) 0.0076(9) 0.0036(9)
C8 0.0278(12) 0.0303(12) 0.0259(12) 0.0049(10) 0.0061(9) -0.0054(9)
C9 0.0359(14) 0.0216(11) 0.0266(12) 0.0044(9) 0.0079(10) -0.0024(9)
C10 0.0429(14) 0.0312(13) 0.0349(14) -0.0026(10) 0.0059(11) -0.0082(10)
C11 0.0559(17) 0.0292(13) 0.0338(14) -0.0095(10) 0.0040(12) -0.0057(11)
C12 0.0487(16) 0.0275(12) 0.0319(14) -0.0005(10) 0.0072(11) 0.0096(10)
C13 0.0556(18) 0.0453(15) 0.0282(14) -0.0086(11) 0.0077(12) 0.0164(13)
C14 0.0419(15) 0.0603(17) 0.0289(14) -0.0021(12) 0.0106(11) 0.0203(13)
C15 0.0274(13) 0.0555(15) 0.0269(13) 0.0045(11) 0.0048(10) 0.0178(11)
C16 0.0214(12) 0.0686(17) 0.0298(14) 0.0097(13) 0.0059(10) 0.0107(11)
C17 0.0209(12) 0.0574(16) 0.0297(13) 0.0075(11) 0.0028(10) 0.0009(11)
C18 0.0200(11) 0.0452(14) 0.0225(12) 0.0049(10) -0.0011(9) 0.0027(10)
C19 0.0211(11) 0.0402(13) 0.0237(12) 0.0048(10) -0.0043(9) -0.0010(9)
C20 0.0242(11) 0.0299(12) 0.0216(11) 0.0021(9) -0.0026(9) 0.0008(9)
C21 0.0232(12) 0.0294(12) 0.0295(13) -0.0018(9) -0.0072(9) -0.0002(9)
C22 0.0251(12) 0.0338(13) 0.0238(12) -0.0075(9) -0.0036(9) 0.0023(9)
C23 0.0256(12) 0.0355(12) 0.0224(12) -0.0075(10) -0.0016(9) 0.0012(9)
C24 0.0305(12) 0.0383(13) 0.0221(12) -0.0039(9) 0.0025(9) 0.0017(10)
C25 0.0391(15) 0.0383(13) 0.0290(13) 0.0002(10) 0.0059(10) 0.0023(10)
C26 0.0459(16) 0.0453(15) 0.0286(14) -0.0001(11) 0.0046(11) -0.0085(12)
C27 0.0346(14) 0.0605(17) 0.0268(13) -0.0053(12) 0.0086(10) -0.0050(12)
C28 0.0300(13) 0.0472(14) 0.0227(12) -0.0092(10) 0.0023(10) -0.0007(10)
C29 0.0343(14) 0.0575(17) 0.0292(13) -0.0136(12) 0.0068(11) 0.0023(12)
C30 0.0367(14) 0.0513(16) 0.0329(14) -0.0181(12) 0.0005(11) 0.0110(12)
C31 0.0302(13) 0.0372(14) 0.0303(13) -0.0115(10) -0.0073(10) 0.0072(10)
C32 0.0363(15) 0.0364(14) 0.0404(15) -0.0091(11) -0.0080(12) 0.0072(10)
C33 0.0390(15) 0.0252(12) 0.0422(15) -0.0075(11) -0.0148(12) -0.0001(10)
C34 0.0318(13) 0.0314(12) 0.0298(13) -0.0011(10) -0.0083(10) -0.0035(10)
C35 0.0383(14) 0.0309(13) 0.0341(14) 0.0042(11) -0.0109(11) -0.0076(10)
C36 0.0281(12) 0.0464(15) 0.0275(13) 0.0081(11) -0.0027(10) -0.0080(11)
C37 0.0321(13) 0.0300(12) 0.0231(12) 0.0006(9) 0.0093(9) -0.0083(9)
C38 0.0379(14) 0.0377(14) 0.0290(13) -0.0045(10) 0.0096(10) -0.0213(11)
C39 0.0307(13) 0.0546(15) 0.0286(13) 0.0003(11) 0.0100(10) -0.0214(11)
C40 0.0229(12) 0.0473(14) 0.0279(13) 0.0041(11) 0.0107(10) -0.0086(10)
C41 0.0247(12) 0.0346(13) 0.0204(11) 0.0030(9) 0.0089(9) -0.0075(9)
C42 0.0290(12) 0.0300(12) 0.0237(12) -0.0005(9) 0.0135(9) -0.0046(9)
C43 0.0282(12) 0.0324(12) 0.0222(11) -0.0050(9) 0.0081(9) -0.0069(9)
C44 0.0279(12) 0.0319(12) 0.0244(12) 0.0031(9) 0.0055(9) -0.0006(9)
C45 0.0374(14) 0.0222(11) 0.0273(12) 0.0025(9) 0.0116(10) -0.0036(9)
C46 0.0435(15) 0.0277(13) 0.0424(15) -0.0014(11) 0.0164(12) 0.0002(10)
C47 0.0574(17) 0.0312(13) 0.0449(16) -0.0149(11) 0.0242(13) -0.0140(12)
C48 0.0495(16) 0.0373(14) 0.0376(15) -0.0125(11) 0.0162(12) -0.0189(12)
C49 0.0576(19) 0.0623(18) 0.0377(16) -0.0226(13) 0.0157(14) -0.0275(15)
C50 0.0450(17) 0.088(2) 0.0349(16) -0.0123(15) 0.0057(13) -0.0363(16)
C51 0.0333(14) 0.076(2) 0.0294(14) -0.0012(13) 0.0053(11) -0.0280(13)
C52 0.0227(14) 0.097(2) 0.0328(15) 0.0150(15) 0.0038(11) -0.0104(14)
C53 0.0238(13) 0.081(2) 0.0390(16) 0.0143(14) 0.0099(11) -0.0005(13)
C54 0.0210(12) 0.0575(16) 0.0358(14) 0.0114(12) 0.0145(10) 0.0009(11)
C55 0.0284(13) 0.0443(15) 0.0421(15) 0.0102(12) 0.0205(11) 0.0024(10)
C56 0.0269(13) 0.0329(12) 0.0383(13) 0.0009(10) 0.0174(10) -0.0024(9)
C57 0.0333(14) 0.0284(12) 0.0562(17) -0.0060(11) 0.0306(12) -0.0026(10)
C58 0.0294(13) 0.0404(15) 0.0497(17) -0.0188(12) 0.0220(12) -0.0067(10)
C59 0.0291(13) 0.0464(14) 0.0317(13) -0.0155(11) 0.0158(10) -0.0043(10)
C60 0.0310(13) 0.0449(14) 0.0270(13) -0.0116(11) 0.0105(10) -0.0041(10)
C61 0.0452(15) 0.0463(15) 0.0310(14) -0.0066(11) 0.0116(11) -0.0008(11)
C62 0.0580(18) 0.0643(19) 0.0318(15) -0.0026(13) 0.0102(13) 0.0085(15)
C63 0.0455(16) 0.077(2) 0.0325(15) -0.0065(15) 0.0077(12) 0.0082(15)
C64 0.0313(14) 0.0715(19) 0.0365(15) -0.0271(14) 0.0138(11) -0.0055(12)
C65 0.0340(16) 0.083(2) 0.0491(18) -0.0325(17) 0.0140(13) -0.0095(15)
C66 0.0333(15) 0.071(2) 0.0575(19) -0.0441(17) 0.0215(14) -0.0189(14)
C67 0.0405(16) 0.0474(17) 0.066(2) -0.0239(14) 0.0383(15) -0.0123(12)
C68 0.0528(19) 0.0509(19) 0.084(2) -0.0276(17) 0.0468(19) -0.0199(14)
C69 0.065(2) 0.0261(14) 0.089(2) -0.0118(15) 0.057(2) -0.0045(13)
C70 0.0433(16) 0.0357(14) 0.0670(19) 0.0012(13) 0.0384(15) 0.0008(11)
C71 0.0569(18) 0.0324(14) 0.075(2) 0.0120(14) 0.0477(17) 0.0097(13)
C72 0.0340(14) 0.0583(18) 0.0572(18) 0.0180(15) 0.0278(13) 0.0127(13)

loop_
_atom_type_symbol
_atom_type_description
_atom_type_scat_dispersion_real
_atom_type_scat_dispersion_imag
_atom_type_scat_source
C C 0.0033 0.0016 'International Tables Vol C Tables 4.2.6.8 and 6.1.1.4'
H H 0.0000 0.0000 'International Tables Vol C Tables 4.2.6.8 and 6.1.1.4'

loop_
_geom_angle_atom_site_label_1
_geom_angle_atom_site_label_2
_geom_angle_atom_site_label_3
_geom_angle
C9 C1 C5 123.34(19)
C9 C1 C2 123.3(2)
C5 C1 C2 108.02(19)
C12 C2 C3 123.3(2)
C12 C2 C1 122.5(2)
C3 C2 C1 108.17(19)
C15 C3 C4 123.2(2)
C15 C3 C2 122.3(2)
C4 C3 C2 108.13(19)
C18 C4 C3 122.8(2)
C18 C4 C5 121.84(19)
C3 C4 C5 107.86(19)
C6 C5 C1 123.21(19)
C6 C5 C4 123.70(19)
C1 C5 C4 107.76(18)
C5 C6 C7 113.82(18)
C5 C6 C20 115.26(18)
C7 C6 C20 129.38(18)
C8 C7 C6 122.67(19)
C8 C7 H1 118.7
C6 C7 H1 118.7
C7 C8 C9 122.0(2)
C7 C8 H2 119.0
C9 C8 H2 119.0
C1 C9 C8 114.08(19)
C1 C9 C10 114.2(2)
C8 C9 C10 130.1(2)
C11 C10 C9 121.9(2)
C11 C10 H3 119.0
C9 C10 H3 119.0
C10 C11 C12 122.3(2)
C10 C11 H4 118.8
C12 C11 H4 118.8
C2 C12 C11 114.9(2)
C2 C12 C13 113.8(2)
C11 C12 C13 130.0(2)
C14 C13 C12 121.7(2)
C14 C13 H5 119.1
C12 C13 H5 119.1
C13 C14 C15 122.9(2)
C13 C14 H6 118.5
C15 C14 H6 118.5
C3 C15 C14 114.1(2)
C3 C15 C16 113.6(2)
C14 C15 C16 130.4(2)
C17 C16 C15 122.7(2)
C17 C16 H7 118.7
C15 C16 H7 118.7
C16 C17 C18 122.1(2)
C16 C17 H8 118.9
C18 C17 H8 118.9
C4 C18 C17 114.3(2)
C4 C18 C19 115.69(19)
C17 C18 C19 129.1(2)
C36 C19 C20 118.3(2)
C36 C19 C18 120.0(2)
C20 C19 C18 121.45(19)
C19 C20 C21 119.00(19)
C19 C20 C6 118.41(19)
C21 C20 C6 122.10(19)
C34 C21 C20 117.9(2)
C34 C21 C22 118.0(2)
C20 C21 C22 124.09(19)
C31 C22 C23 117.0(2)
C31 C22 C21 118.4(2)
C23 C22 C21 124.54(18)
C24 C23 C28 117.3(2)
C24 C23 C22 123.3(2)
C28 C23 C22 119.15(19)
C25 C24 C23 120.9(2)
C25 C24 H9 119.6
C23 C24 H9 119.6
C24 C25 C26 121.3(2)
C24 C25 H10 119.4
C26 C25 H10 119.4
C27 C26 C25 119.2(2)
C27 C26 H11 120.4
C25 C26 H11 120.4
C26 C27 C28 120.9(2)
C26 C27 H12 119.5
C28 C27 H12 119.5
C27 C28 C29 120.2(2)
C27 C28 C23 119.9(2)
C29 C28 C23 119.8(2)
C30 C29 C28 119.9(2)
C30 C29 H13 120.0
C28 C29 H13 120.0
C29 C30 C31 122.4(2)
C29 C30 H14 118.8
C31 C30 H14 118.8
C22 C31 C32 119.8(2)
C22 C31 C30 119.5(2)
C32 C31 C30 120.8(2)
C33 C32 C31 121.2(2)
C33 C32 H15 119.4
C31 C32 H15 119.4
C32 C33 C34 120.5(2)
C32 C33 H16 119.8
C34 C33 H16 119.8
C21 C34 C35 119.4(2)
C21 C34 C33 119.7(2)
C35 C34 C33 120.9(2)
C36 C35 C34 121.9(2)
C36 C35 H17 119.1
C34 C35 H17 119.1
C35 C36 C19 120.7(2)
C35 C36 H18 119.7
C19 C36 H18 119.7
C45 C37 C41 123.31(19)
C45 C37 C38 123.1(2)
C41 C37 C38 108.8(2)
C48 C38 C39 123.0(2)
C48 C38 C37 123.0(2)
C39 C38 C37 107.9(2)
C51 C39 C38 123.1(2)
C51 C39 C40 122.5(3)
C38 C39 C40 108.2(2)
C54 C40 C39 123.2(2)
C54 C40 C41 122.2(2)
C39 C40 C41 107.6(2)
C42 C41 C37 123.50(19)
C42 C41 C40 123.5(2)
C37 C41 C40 107.45(19)
C41 C42 C43 113.54(18)
C41 C42 C56 115.2(2)
C43 C42 C56 130.10(19)
C44 C43 C42 122.75(19)
C44 C43 H19 118.6
C42 C43 H19 118.6
C43 C44 C45 122.2(2)
C43 C44 H20 118.9
C45 C44 H20 118.9
C37 C45 C44 113.82(19)
C37 C45 C46 113.6(2)
C44 C45 C46 131.2(2)
C47 C46 C45 122.6(2)
C47 C46 H21 118.7
C45 C46 H21 118.7
C46 C47 C48 122.1(2)
C46 C47 H22 119.0
C48 C47 H22 119.0
C38 C48 C47 114.4(2)
C38 C48 C49 113.9(2)
C47 C48 C49 130.5(2)
C50 C49 C48 122.0(2)
C50 C49 H23 119.0
C48 C49 H23 119.0
C49 C50 C51 122.8(2)
C49 C50 H24 118.6
C51 C50 H24 118.6
C39 C51 C50 113.4(3)
C39 C51 C52 113.9(3)
C50 C51 C52 130.8(3)
C53 C52 C51 122.8(2)
C53 C52 H25 118.6
C51 C52 H25 118.6
C52 C53 C54 121.7(3)
C52 C53 H26 119.1
C54 C53 H26 119.1
C40 C54 C53 114.7(2)
C40 C54 C55 115.7(2)
C53 C54 C55 128.7(2)
C72 C55 C56 118.2(2)
C72 C55 C54 120.1(2)
C56 C55 C54 121.5(2)
C55 C56 C57 118.8(2)
C55 C56 C42 118.3(2)
C57 C56 C42 122.5(2)
C70 C57 C56 117.8(2)
C70 C57 C58 117.6(2)
C56 C57 C58 124.6(2)
C67 C58 C59 116.7(2)
C67 C58 C57 118.4(2)
C59 C58 C57 124.8(2)
C60 C59 C64 116.1(2)
C60 C59 C58 123.6(2)
C64 C59 C58 120.0(2)
C61 C60 C59 121.8(2)
C61 C60 H27 119.1
C59 C60 H27 119.1
C60 C61 C62 121.1(2)
C60 C61 H28 119.5
C62 C61 H28 119.5
C63 C62 C61 118.5(3)
C63 C62 H29 120.7
C61 C62 H29 120.7
C62 C63 C64 121.7(3)
C62 C63 H30 119.1
C64 C63 H30 119.1
C63 C64 C65 120.9(3)
C63 C64 C59 120.1(2)
C65 C64 C59 118.8(3)
C66 C65 C64 120.5(3)
C66 C65 H31 119.7
C64 C65 H31 119.7
C65 C66 C67 122.9(3)
C65 C66 H32 118.6
C67 C66 H32 118.6
C68 C67 C58 119.6(3)
C68 C67 C66 121.0(3)
C58 C67 C66 119.3(3)
C69 C68 C67 121.3(3)
C69 C68 H33 119.3
C67 C68 H33 119.3
C68 C69 C70 120.8(3)
C68 C69 H34 119.6
C70 C69 H34 119.6
C71 C70 C57 119.7(3)
C71 C70 C69 120.8(3)
C57 C70 C69 119.5(3)
C72 C71 C70 122.1(2)
C72 C71 H35 118.9
C70 C71 H35 118.9
C71 C72 C55 120.8(3)
C71 C72 H36 119.6
C55 C72 H36 119.6

loop_
_geom_bond_atom_site_label_1
_geom_bond_atom_site_label_2
_geom_bond_distance
C1 C9 1.375(3)
C1 C5 1.415(3)
C1 C2 1.418(3)
C2 C12 1.377(3)
C2 C3 1.416(3)
C3 C15 1.390(3)
C3 C4 1.413(3)
C4 C18 1.375(3)
C4 C5 1.429(3)
C5 C6 1.373(3)
C6 C7 1.443(3)
C6 C20 1.473(3)
C7 C8 1.381(3)
C7 H1 0.9500
C8 C9 1.439(3)
C8 H2 0.9500
C9 C10 1.447(3)
C10 C11 1.381(3)
C10 H3 0.9500
C11 C12 1.432(4)
C11 H4 0.9500
C12 C13 1.451(4)
C13 C14 1.373(4)
C13 H5 0.9500
C14 C15 1.430(4)
C14 H6 0.9500
C15 C16 1.437(4)
C16 C17 1.379(4)
C16 H7 0.9500
C17 C18 1.439(3)
C17 H8 0.9500
C18 C19 1.460(3)
C19 C36 1.419(3)
C19 C20 1.439(3)
C20 C21 1.441(3)
C21 C34 1.411(3)
C21 C22 1.456(3)
C22 C31 1.408(3)
C22 C23 1.455(3)
C23 C24 1.405(3)
C23 C28 1.424(3)
C24 C25 1.373(3)
C24 H9 0.9500
C25 C26 1.400(3)
C25 H10 0.9500
C26 C27 1.359(4)
C26 H11 0.9500
C27 C28 1.411(4)
C27 H12 0.9500
C28 C29 1.417(3)
C29 C30 1.330(4)
C29 H13 0.9500
C30 C31 1.436(4)
C30 H14 0.9500
C31 C32 1.418(4)
C32 C33 1.353(4)
C32 H15 0.9500
C33 C34 1.431(3)
C33 H16 0.9500
C34 C35 1.412(4)
C35 C36 1.356(3)
C35 H17 0.9500
C36 H18 0.9500
C37 C45 1.385(3)
C37 C41 1.406(3)
C37 C38 1.412(3)
C38 C48 1.381(3)
C38 C39 1.411(4)
C39 C51 1.388(3)
C39 C40 1.417(3)
C40 C54 1.365(3)
C40 C41 1.430(3)
C41 C42 1.372(3)
C42 C43 1.443(3)
C42 C56 1.477(3)
C43 C44 1.381(3)
C43 H19 0.9500
C44 C45 1.432(3)
C44 H20 0.9500
C45 C46 1.449(3)
C46 C47 1.375(3)
C46 H21 0.9500
C47 C48 1.441(4)
C47 H22 0.9500
C48 C49 1.445(4)
C49 C50 1.377(4)
C49 H23 0.9500
C50 C51 1.439(4)
C50 H24 0.9500
C51 C52 1.442(4)
C52 C53 1.372(4)
C52 H25 0.9500
C53 C54 1.441(3)
C53 H26 0.9500
C54 C55 1.462(4)
C55 C72 1.420(4)
C55 C56 1.437(3)
C56 C57 1.453(3)
C57 C70 1.407(3)
C57 C58 1.457(4)
C58 C67 1.419(3)
C58 C59 1.446(3)
C59 C60 1.415(3)
C59 C64 1.428(4)
C60 C61 1.363(3)
C60 H27 0.9500
C61 C62 1.406(4)
C61 H28 0.9500
C62 C63 1.359(4)
C62 H29 0.9500
C63 C64 1.400(4)
C63 H30 0.9500
C64 C65 1.422(4)
C65 C66 1.317(4)
C65 H31 0.9500
C66 C67 1.429(4)
C66 H32 0.9500
C67 C68 1.410(4)
C68 C69 1.342(5)
C68 H33 0.9500
C69 C70 1.442(4)
C69 H34 0.9500
C70 C71 1.403(4)
C71 C72 1.354(4)
C71 H35 0.9500
C72 H36 0.9500

loop_
_geom_torsion_atom_site_label_1
_geom_torsion_atom_site_label_2
_geom_torsion_atom_site_label_3
_geom_torsion_atom_site_label_4
_geom_torsion
C9 C1 C2 C12 -0.1(3)
C5 C1 C2 C12 154.7(2)
C9 C1 C2 C3 -153.4(2)
C5 C1 C2 C3 1.4(2)
C12 C2 C3 C15 -0.3(3)
C1 C2 C3 C15 152.8(2)
C12 C2 C3 C4 -152.9(2)
C1 C2 C3 C4 0.2(2)
C15 C3 C4 C18 -3.8(3)
C2 C3 C4 C18 148.5(2)
C15 C3 C4 C5 -153.95(19)
C2 C3 C4 C5 -1.7(2)
C9 C1 C5 C6 -2.6(3)
C2 C1 C5 C6 -157.37(19)
C9 C1 C5 C4 152.3(2)
C2 C1 C5 C4 -2.4(2)
C18 C4 C5 C6 6.8(3)
C3 C4 C5 C6 157.3(2)
C18 C4 C5 C1 -148.0(2)
C3 C4 C5 C1 2.6(2)
C1 C5 C6 C7 -5.7(3)
C4 C5 C6 C7 -156.7(2)
C1 C5 C6 C20 161.47(19)
C4 C5 C6 C20 10.5(3)
C5 C6 C7 C8 7.8(3)
C20 C6 C7 C8 -157.2(2)
C6 C7 C8 C9 -1.9(3)
C5 C1 C9 C8 8.6(3)
C2 C1 C9 C8 159.59(19)
C5 C1 C9 C10 -158.7(2)
C2 C1 C9 C10 -7.6(3)
C7 C8 C9 C1 -6.3(3)
C7 C8 C9 C10 158.4(2)
C1 C9 C10 C11 7.5(3)
C8 C9 C10 C11 -157.2(2)
C9 C10 C11 C12 0.2(4)
C3 C2 C12 C11 157.2(2)
C1 C2 C12 C11 7.9(3)
C3 C2 C12 C13 -10.9(3)
C1 C2 C12 C13 -160.2(2)
C10 C11 C12 C2 -7.9(3)
C10 C11 C12 C13 157.9(2)
C2 C12 C13 C14 11.5(3)
C11 C12 C13 C14 -154.4(3)
C12 C13 C14 C15 -1.0(4)
C4 C3 C15 C14 159.4(2)
C2 C3 C15 C14 10.9(3)
C4 C3 C15 C16 -6.5(3)
C2 C3 C15 C16 -155.0(2)
C13 C14 C15 C3 -10.2(3)
C13 C14 C15 C16 152.7(3)
C3 C15 C16 C17 9.4(3)
C14 C15 C16 C17 -153.7(2)
C15 C16 C17 C18 -2.3(3)
C3 C4 C18 C17 10.9(3)
C5 C4 C18 C17 157.03(19)
C3 C4 C18 C19 -159.25(19)
C5 C4 C18 C19 -13.1(3)
C16 C17 C18 C4 -8.0(3)
C16 C17 C18 C19 160.6(2)
C4 C18 C19 C36 177.12(19)
C17 C18 C19 C36 8.7(3)
C4 C18 C19 C20 2.3(3)
C17 C18 C19 C20 -166.1(2)
C36 C19 C20 C21 11.8(3)
C18 C19 C20 C21 -173.33(19)
C36 C19 C20 C6 -160.31(19)
C18 C19 C20 C6 14.6(3)
C5 C6 C20 C19 -20.4(3)
C7 C6 C20 C19 144.5(2)
C5 C6 C20 C21 167.79(18)
C7 C6 C20 C21 -27.4(3)
C19 C20 C21 C34 -19.8(3)
C6 C20 C21 C34 152.04(19)
C19 C20 C21 C22 162.31(19)
C6 C20 C21 C22 -25.9(3)
C34 C21 C22 C31 -18.8(3)
C20 C21 C22 C31 159.1(2)
C34 C21 C22 C23 157.3(2)
C20 C21 C22 C23 -24.8(3)
C31 C22 C23 C24 157.4(2)
C21 C22 C23 C24 -18.7(3)
C31 C22 C23 C28 -17.1(3)
C21 C22 C23 C28 166.82(19)
C28 C23 C24 C25 -5.9(3)
C22 C23 C24 C25 179.5(2)
C23 C24 C25 C26 -1.0(3)
C24 C25 C26 C27 5.2(4)
C25 C26 C27 C28 -2.2(4)
C26 C27 C28 C29 170.4(2)
C26 C27 C28 C23 -4.8(3)
C24 C23 C28 C27 8.7(3)
C22 C23 C28 C27 -176.5(2)
C24 C23 C28 C29 -166.4(2)
C22 C23 C28 C29 8.4(3)
C27 C28 C29 C30 -170.6(2)
C23 C28 C29 C30 4.6(3)
C28 C29 C30 C31 -8.5(4)
C23 C22 C31 C32 -165.49(19)
C21 C22 C31 C32 10.9(3)
C23 C22 C31 C30 13.5(3)
C21 C22 C31 C30 -170.16(19)
C29 C30 C31 C22 -0.9(3)
C29 C30 C31 C32 178.1(2)
C22 C31 C32 C33 2.5(3)
C30 C31 C32 C33 -176.4(2)
C31 C32 C33 C34 -7.9(3)
C20 C21 C34 C35 14.1(3)
C22 C21 C34 C35 -167.80(18)
C20 C21 C34 C33 -164.32(19)
C22 C21 C34 C33 13.7(3)
C32 C33 C34 C21 -0.5(3)
C32 C33 C34 C35 -179.0(2)
C21 C34 C35 C36 -0.3(3)
C33 C34 C35 C36 178.1(2)
C34 C35 C36 C19 -8.0(3)
C20 C19 C36 C35 2.1(3)
C18 C19 C36 C35 -172.8(2)
C45 C37 C38 C48 1.3(4)
C41 C37 C38 C48 -154.8(2)
C45 C37 C38 C39 154.6(2)
C41 C37 C38 C39 -1.6(2)
C48 C38 C39 C51 0.5(4)
C37 C38 C39 C51 -152.7(2)
C48 C38 C39 C40 153.3(2)
C37 C38 C39 C40 0.0(2)
C51 C39 C40 C54 3.2(3)
C38 C39 C40 C54 -149.8(2)
C51 C39 C40 C41 154.5(2)
C38 C39 C40 C41 1.5(2)
C45 C37 C41 C42 0.8(3)
C38 C37 C41 C42 156.9(2)
C45 C37 C41 C40 -153.6(2)
C38 C37 C41 C40 2.5(2)
C54 C40 C41 C42 -5.2(3)
C39 C40 C41 C42 -156.8(2)
C54 C40 C41 C37 149.2(2)
C39 C40 C41 C37 -2.5(2)
C37 C41 C42 C43 7.0(3)
C40 C41 C42 C43 157.4(2)
C37 C41 C42 C56 -162.2(2)
C40 C41 C42 C56 -11.8(3)
C41 C42 C43 C44 -7.8(3)
C56 C42 C43 C44 159.4(2)
C42 C43 C44 C45 0.9(3)
C41 C37 C45 C44 -7.8(3)
C38 C37 C45 C44 -160.5(2)
C41 C37 C45 C46 160.3(2)
C38 C37 C45 C46 7.6(3)
C43 C44 C45 C37 6.9(3)
C43 C44 C45 C46 -158.7(2)
C37 C45 C46 C47 -8.6(3)
C44 C45 C46 C47 157.0(2)
C45 C46 C47 C48 0.8(4)
C39 C38 C48 C47 -158.5(2)
C37 C38 C48 C47 -9.2(3)
C39 C38 C48 C49 10.0(3)
C37 C38 C48 C49 159.4(2)
C46 C47 C48 C38 8.1(3)
C46 C47 C48 C49 -158.1(3)
C38 C48 C49 C50 -10.4(4)
C47 C48 C49 C50 155.9(3)
C48 C49 C50 C51 0.4(4)
C38 C39 C51 C50 -10.6(3)
C40 C39 C51 C50 -159.5(2)
C38 C39 C51 C52 155.5(2)
C40 C39 C51 C52 6.5(3)
C49 C50 C51 C39 10.1(4)
C49 C50 C51 C52 -153.0(3)
C39 C51 C52 C53 -8.9(3)
C50 C51 C52 C53 154.1(3)
C51 C52 C53 C54 1.9(4)
C39 C40 C54 C53 -10.2(3)
C41 C40 C54 C53 -157.5(2)
C39 C40 C54 C55 160.1(2)
C41 C40 C54 C55 12.8(3)
C52 C53 C54 C40 7.7(3)
C52 C53 C54 C55 -161.1(2)
C40 C54 C55 C72 -178.5(2)
C53 C54 C55 C72 -9.8(3)
C40 C54 C55 C56 -3.5(3)
C53 C54 C55 C56 165.2(2)
C72 C55 C56 C57 -11.5(3)
C54 C55 C56 C57 173.37(19)
C72 C55 C56 C42 162.0(2)
C54 C55 C56 C42 -13.1(3)
C41 C42 C56 C55 20.1(3)
C43 C42 C56 C55 -146.9(2)
C41 C42 C56 C57 -166.58(19)
C43 C42 C56 C57 26.4(3)
C55 C56 C57 C70 18.5(3)
C42 C56 C57 C70 -154.7(2)
C55 C56 C57 C58 -162.5(2)
C42 C56 C57 C58 24.2(3)
C70 C57 C58 C67 19.7(3)
C56 C57 C58 C67 -159.2(2)
C70 C57 C58 C59 -155.8(2)
C56 C57 C58 C59 25.3(3)
C67 C58 C59 C60 -157.7(2)
C57 C58 C59 C60 17.9(3)
C67 C58 C59 C64 15.8(3)
C57 C58 C59 C64 -168.7(2)
C64 C59 C60 C61 6.1(3)
C58 C59 C60 C61 179.8(2)
C59 C60 C61 C62 1.1(4)
C60 C61 C62 C63 -5.1(4)
C61 C62 C63 C64 1.6(4)
C62 C63 C64 C65 -169.2(2)
C62 C63 C64 C59 5.8(4)
C60 C59 C64 C63 -9.5(3)
C58 C59 C64 C63 176.6(2)
C60 C59 C64 C65 165.7(2)
C58 C59 C64 C65 -8.3(3)
C63 C64 C65 C66 171.9(2)
C59 C64 C65 C66 -3.2(4)
C64 C65 C66 C67 6.7(4)
C59 C58 C67 C68 164.0(2)
C57 C58 C67 C68 -11.9(3)
C59 C58 C67 C66 -12.4(3)
C57 C58 C67 C66 171.7(2)
C65 C66 C67 C68 -175.0(2)
C65 C66 C67 C58 1.4(4)
C58 C67 C68 C69 -2.0(4)
C66 C67 C68 C69 174.4(2)
C67 C68 C69 C70 7.7(4)
C56 C57 C70 C71 -12.8(3)
C58 C57 C70 C71 168.2(2)
C56 C57 C70 C69 164.7(2)
C58 C57 C70 C69 -14.3(3)
C68 C69 C70 C71 178.2(2)
C68 C69 C70 C57 0.7(4)
C57 C70 C71 C72 -0.2(4)
C69 C70 C71 C72 -177.7(2)
C70 C71 C72 C55 7.7(4)
C56 C55 C72 C71 -1.5(3)
C54 C55 C72 C71 173.7(2)
